data_4113916
loop_
_publ_author_name
'J. Christopher Thomas'
'Jonas C. Peters'

_publ_section_title
;
 Zwitterionic and Cationic Bis(phosphine) Platinum(II) Complexes:
 Structural, Electronic, and Mechanistic Comparisons Relevant to Ligand
 Exchange and Benzene C-H Activation Processes
;
_journal_name_full 'Journal of the American Chemical Society'
_journal_page_first 8870
_journal_page_last 8888
_journal_paper_doi 10.1021/ja0296071
_journal_volume 125
_journal_year 2003
_chemical_formula_sum 'C168 H118 B2 F40 P4 Pt2 Si2'
_chemical_formula_weight 3488.48
_chemical_name_common '[((Ph2SiP2)Pt)2(biphenyl)][B(C6F5)4]24oxylene'
_chemical_name_systematic
; 
 ? 
;
_space_group_IT_number 2
_symmetry_cell_setting triclinic
_symmetry_space_group_name_Hall '-P 1'
_symmetry_space_group_name_H-M 'P -1'
_atom_sites_solution_hydrogens geom
_atom_sites_solution_primary direct
_atom_sites_solution_secondary difmap
_audit_creation_method SHELXL-97
_cell_angle_alpha 93.2810(10)
_cell_angle_beta 95.3780(10)
_cell_angle_gamma 105.2860(10)
_cell_formula_units_Z 2
_cell_length_a 15.3609(8)
_cell_length_b 17.3619(9)
_cell_length_c 32.5391(17)
_cell_measurement_reflns_used 51611
_cell_measurement_temperature 98(2)
_cell_measurement_theta_max 28.33
_cell_measurement_theta_min 2.16
_cell_volume 8303.7(8)
_computing_cell_refinement 'Bruker SAINT v6.022'
_computing_data_collection 'Bruker SMART v5.054'
_computing_data_reduction 'Bruker SAINT v6.022'
_computing_molecular_graphics 'Bruker SHELXTL'
_computing_publication_material 'Bruker SHELXTL'
_computing_structure_refinement 'SHELXL-97 (Sheldrick, 1997)'
_computing_structure_solution 'SHELXS-97 (Sheldrick, 1990)'
_diffrn_ambient_temperature 98(2)
_diffrn_measured_fraction_theta_full 0.917
_diffrn_measured_fraction_theta_max 0.917
_diffrn_measurement_device_type 'Bruker SMART 1000'
_diffrn_measurement_method '\w scans at 7 \f settings'
_diffrn_radiation_monochromator graphite
_diffrn_radiation_source 'fine-focus sealed tube'
_diffrn_radiation_type MoK\a
_diffrn_radiation_wavelength 0.71073
_diffrn_reflns_av_R_equivalents 0.0832
_diffrn_reflns_av_sigmaI/netI 0.0720
_diffrn_reflns_limit_h_max 20
_diffrn_reflns_limit_h_min -20
_diffrn_reflns_limit_k_max 23
_diffrn_reflns_limit_k_min -23
_diffrn_reflns_limit_l_max 43
_diffrn_reflns_limit_l_min -43
_diffrn_reflns_number 170727
_diffrn_reflns_theta_full 28.44
_diffrn_reflns_theta_max 28.44
_diffrn_reflns_theta_min 1.42
_exptl_absorpt_coefficient_mu 1.829
_exptl_absorpt_correction_T_max 0.8241
_exptl_absorpt_correction_T_min 0.5669
_exptl_absorpt_correction_type none
_exptl_crystal_colour Orange/yellow
_exptl_crystal_density_diffrn 1.395
_exptl_crystal_description Block
_exptl_crystal_F_000 3480
_exptl_crystal_size_max 0.35
_exptl_crystal_size_mid 0.19
_exptl_crystal_size_min 0.11
_refine_diff_density_max 8.385
_refine_diff_density_min -5.784
_refine_diff_density_rms 0.314
_refine_ls_extinction_coef 0.00034(6)
_refine_ls_extinction_expression Fc^*^=kFc[1+0.001xFc^2^\l^3^/sin(2\q)]^-1/4^
_refine_ls_extinction_method SHELXL
_refine_ls_goodness_of_fit_ref 4.558
_refine_ls_hydrogen_treatment Riding
_refine_ls_matrix_type 'Full matrix'
_refine_ls_number_parameters 512
_refine_ls_number_reflns 38412
_refine_ls_number_restraints 0
_refine_ls_restrained_S_all 4.558
_refine_ls_R_factor_all 0.1675
_refine_ls_R_factor_gt 0.1267
_refine_ls_shift/su_max 0.003
_refine_ls_shift/su_mean 0.000
_refine_ls_structure_factor_coef Fsqd
_refine_ls_weighting_details w=1/s^2^(Fo^2^)
_refine_ls_weighting_scheme sigma
_refine_ls_wR_factor_gt 0.2483
_refine_ls_wR_factor_ref 0.2521
_reflns_number_gt 27475
_reflns_number_total 38412
_reflns_threshold_expression >2sigma(I)
_cod_data_source_file ja0296071si20021205_064127_5.cif
_cod_data_source_block Ph2SiP2Pt2biphenylBC6F5424oxylene
_cod_depositor_comments
;
The following automatic conversions were performed:

'_atom_sites_solution_primary' value 'direct methods' was changed to
'direct'.

'_atom_sites_solution_secondary' value 'Difference Fourier map' was
changed to 'difmap'.

'_atom_sites_solution_hydrogens' value 'Geometric positions' was
changed to 'geom'.

Automatic conversion script
Id: cif_fix_values 6452 2018-10-05 10:23:21Z andrius 
;
_cod_original_cell_volume 8303.7(7)
_cod_database_code 4113916

loop_
_symmetry_equiv_pos_as_xyz
'x, y, z'
'-x, -y, -z'

loop_
_atom_site_label
_atom_site_type_symbol
_atom_site_fract_x
_atom_site_fract_y
_atom_site_fract_z
_atom_site_U_iso_or_equiv
_atom_site_adp_type
_atom_site_occupancy
_atom_site_symmetry_multiplicity
_atom_site_calc_flag
_atom_site_refinement_flags
Pt1 Pt 0.22325(3) 0.30832(3) 0.742137(17) 0.02151(16) Uani 1 1 d .
Pt2 Pt 0.37170(3) 0.56208(3) 0.774841(17) 0.02349(16) Uani 1 1 d .
P1 P 0.3515(2) 0.67577(19) 0.74914(10) 0.0176(7) Uani 1 1 d .
P2 P 0.5233(2) 0.6092(2) 0.79396(11) 0.0221(8) Uani 1 1 d .
P3 P 0.2503(2) 0.19360(19) 0.76163(10) 0.0180(7) Uani 1 1 d .
P4 P 0.0710(2) 0.26164(19) 0.72645(11) 0.0201(8) Uani 1 1 d .
Si1 Si 0.0507(2) 0.08279(19) 0.74668(12) 0.0192(8) Uani 1 1 d .
Si2 Si 0.5554(2) 0.7752(2) 0.75606(12) 0.0230(9) Uani 1 1 d .
C1 C 0.4368(7) 0.7659(7) 0.7705(4) 0.018(3) Uiso 1 1 d .
H1A H 0.4393 0.7684 0.8011 0.022 Uiso 1 1 calc R
H1B H 0.4173 0.8128 0.7614 0.022 Uiso 1 1 calc R
C2 C 0.5774(9) 0.6741(7) 0.7575(4) 0.026(3) Uiso 1 1 d .
H2A H 0.5586 0.6458 0.7295 0.031 Uiso 1 1 calc R
H2B H 0.6438 0.6823 0.7634 0.031 Uiso 1 1 calc R
C3 C 0.1710(8) 0.1063(7) 0.7339(4) 0.022(3) Uiso 1 1 d .
H3A H 0.1942 0.0593 0.7390 0.026 Uiso 1 1 calc R
H3B H 0.1705 0.1132 0.7039 0.026 Uiso 1 1 calc R
C4 C 0.0158(8) 0.1816(7) 0.7561(4) 0.021(3) Uiso 1 1 d .
H4A H -0.0507 0.1702 0.7492 0.025 Uiso 1 1 calc R
H4B H 0.0301 0.2001 0.7859 0.025 Uiso 1 1 calc R
C5 C 0.3511(6) 0.6770(5) 0.69313(18) 0.017(3) Uiso 1 1 d G
C6 C 0.3347(6) 0.7427(4) 0.6745(2) 0.025(3) Uiso 1 1 d G
H6 H 0.3201 0.7839 0.6906 0.030 Uiso 1 1 calc R
C7 C 0.3397(6) 0.7480(4) 0.6323(2) 0.033(3) Uiso 1 1 d G
H7 H 0.3285 0.7928 0.6195 0.039 Uiso 1 1 calc R
C8 C 0.3611(6) 0.6876(5) 0.60869(18) 0.040(4) Uiso 1 1 d G
H8 H 0.3646 0.6912 0.5798 0.048 Uiso 1 1 calc R
C9 C 0.3775(6) 0.6219(5) 0.6273(2) 0.045(4) Uiso 1 1 d G
H9 H 0.3922 0.5807 0.6112 0.054 Uiso 1 1 calc R
C10 C 0.3725(6) 0.6167(4) 0.6696(3) 0.034(3) Uiso 1 1 d G
H10 H 0.3837 0.5718 0.6823 0.040 Uiso 1 1 calc R
C11 C 0.2421(4) 0.6914(5) 0.7618(2) 0.017(3) Uiso 1 1 d G
C12 C 0.2372(4) 0.7274(5) 0.8005(2) 0.030(3) Uiso 1 1 d G
H12 H 0.2907 0.7478 0.8193 0.037 Uiso 1 1 calc R
C13 C 0.1540(6) 0.7335(5) 0.8117(2) 0.033(3) Uiso 1 1 d G
H13 H 0.1507 0.7581 0.8381 0.039 Uiso 1 1 calc R
C14 C 0.0757(4) 0.7037(5) 0.7842(3) 0.035(4) Uiso 1 1 d G
H14 H 0.0188 0.7079 0.7918 0.042 Uiso 1 1 calc R
C15 C 0.0806(4) 0.6677(5) 0.7455(2) 0.030(3) Uiso 1 1 d G
H15 H 0.0271 0.6473 0.7267 0.036 Uiso 1 1 calc R
C16 C 0.1638(5) 0.6616(5) 0.73433(19) 0.028(3) Uiso 1 1 d G
H16 H 0.1672 0.6370 0.7079 0.033 Uiso 1 1 calc R
C17 C 0.5656(6) 0.8117(5) 0.7025(2) 0.024(3) Uiso 1 1 d G
C18 C 0.5465(6) 0.8845(5) 0.6967(2) 0.035(4) Uiso 1 1 d G
H18 H 0.5273 0.9121 0.7187 0.042 Uiso 1 1 calc R
C19 C 0.5554(6) 0.9170(4) 0.6588(3) 0.031(3) Uiso 1 1 d G
H19 H 0.5424 0.9667 0.6548 0.037 Uiso 1 1 calc R
C20 C 0.5834(6) 0.8766(5) 0.6266(2) 0.034(3) Uiso 1 1 d G
H20 H 0.5895 0.8988 0.6006 0.041 Uiso 1 1 calc R
C21 C 0.6025(6) 0.8038(5) 0.6324(2) 0.032(3) Uiso 1 1 d G
H21 H 0.6217 0.7762 0.6104 0.038 Uiso 1 1 calc R
C22 C 0.5936(6) 0.7713(4) 0.6703(3) 0.029(3) Uiso 1 1 d G
H22 H 0.6067 0.7216 0.6743 0.035 Uiso 1 1 calc R
C23 C 0.6374(5) 0.8535(5) 0.7945(3) 0.028(3) Uiso 1 1 d G
C24 C 0.7268(6) 0.8781(5) 0.7856(2) 0.037(4) Uiso 1 1 d G
H24 H 0.7433 0.8588 0.7603 0.045 Uiso 1 1 calc R
C25 C 0.7922(5) 0.9311(5) 0.8136(3) 0.041(4) Uiso 1 1 d G
H25 H 0.8534 0.9479 0.8075 0.050 Uiso 1 1 calc R
C26 C 0.7682(6) 0.9594(5) 0.8505(3) 0.037(4) Uiso 1 1 d G
H26 H 0.8129 0.9956 0.8697 0.045 Uiso 1 1 calc R
C27 C 0.6788(6) 0.9347(6) 0.8594(2) 0.055(5) Uiso 1 1 d G
H27 H 0.6624 0.9541 0.8847 0.066 Uiso 1 1 calc R
C28 C 0.6134(5) 0.8818(6) 0.8314(3) 0.046(4) Uiso 1 1 d G
H28 H 0.5523 0.8649 0.8375 0.056 Uiso 1 1 calc R
C29 C 0.5473(7) 0.6647(6) 0.8450(3) 0.040(4) Uiso 1 1 d G
C30 C 0.4758(5) 0.6782(6) 0.8650(3) 0.052(4) Uiso 1 1 d G
H30 H 0.4149 0.6506 0.8547 0.062 Uiso 1 1 calc R
C31 C 0.4934(7) 0.7321(7) 0.9000(3) 0.066(5) Uiso 1 1 d G
H31 H 0.4445 0.7413 0.9136 0.080 Uiso 1 1 calc R
C32 C 0.5824(9) 0.7724(6) 0.9150(3) 0.101(8) Uiso 1 1 d G
H32 H 0.5944 0.8092 0.9390 0.121 Uiso 1 1 calc R
C33 C 0.6539(6) 0.7589(6) 0.8951(4) 0.073(6) Uiso 1 1 d G
H33 H 0.7147 0.7865 0.9054 0.087 Uiso 1 1 calc R
C34 C 0.6363(6) 0.7051(7) 0.8601(3) 0.056(5) Uiso 1 1 d G
H34 H 0.6851 0.6959 0.8465 0.067 Uiso 1 1 calc R
C35 C 0.5777(6) 0.5283(4) 0.7968(3) 0.025(3) Uiso 1 1 d G
C36 C 0.5833(6) 0.4854(5) 0.7602(2) 0.031(3) Uiso 1 1 d G
H36 H 0.5616 0.5003 0.7344 0.037 Uiso 1 1 calc R
C37 C 0.6208(7) 0.4208(5) 0.7614(3) 0.040(4) Uiso 1 1 d G
H37 H 0.6247 0.3915 0.7364 0.048 Uiso 1 1 calc R
C38 C 0.6526(7) 0.3991(5) 0.7992(3) 0.062(5) Uiso 1 1 d G
H38 H 0.6782 0.3549 0.8000 0.074 Uiso 1 1 calc R
C39 C 0.6469(7) 0.4419(6) 0.8358(2) 0.063(5) Uiso 1 1 d G
H39 H 0.6687 0.4270 0.8617 0.076 Uiso 1 1 calc R
C40 C 0.6095(7) 0.5065(6) 0.8346(2) 0.046(4) Uiso 1 1 d G
H40 H 0.6056 0.5358 0.8596 0.055 Uiso 1 1 calc R
C41 C 0.3604(4) 0.1929(5) 0.7459(2) 0.018(3) Uiso 1 1 d G
C42 C 0.3691(5) 0.1922(5) 0.7037(2) 0.027(3) Uiso 1 1 d G
H42 H 0.3178 0.1896 0.6844 0.033 Uiso 1 1 calc R
C43 C 0.4527(6) 0.1953(5) 0.68988(19) 0.035(4) Uiso 1 1 d G
H43 H 0.4587 0.1949 0.6611 0.041 Uiso 1 1 calc R
C44 C 0.5277(4) 0.1991(5) 0.7182(3) 0.044(4) Uiso 1 1 d G
H44 H 0.5849 0.2013 0.7087 0.053 Uiso 1 1 calc R
C45 C 0.5190(5) 0.1998(5) 0.7603(2) 0.040(4) Uiso 1 1 d G
H45 H 0.5702 0.2024 0.7797 0.048 Uiso 1 1 calc R
C46 C 0.4353(6) 0.1967(5) 0.77417(18) 0.030(3) Uiso 1 1 d G
H46 H 0.4294 0.1971 0.8030 0.036 Uiso 1 1 calc R
C47 C 0.2511(6) 0.1752(5) 0.81460(19) 0.018(3) Uiso 1 1 d G
C48 C 0.2242(6) 0.2269(4) 0.8418(3) 0.028(3) Uiso 1 1 d G
H48 H 0.2111 0.2739 0.8324 0.033 Uiso 1 1 calc R
C49 C 0.2166(6) 0.2099(5) 0.8827(2) 0.044(4) Uiso 1 1 d G
H49 H 0.1983 0.2453 0.9013 0.053 Uiso 1 1 calc R
C50 C 0.2358(7) 0.1412(6) 0.8965(2) 0.051(4) Uiso 1 1 d G
H50 H 0.2306 0.1296 0.9245 0.061 Uiso 1 1 calc R
C51 C 0.2627(6) 0.0895(5) 0.8693(3) 0.042(4) Uiso 1 1 d G
H51 H 0.2758 0.0426 0.8787 0.051 Uiso 1 1 calc R
C52 C 0.2703(6) 0.1065(4) 0.8284(2) 0.029(3) Uiso 1 1 d G
H52 H 0.2886 0.0711 0.8098 0.035 Uiso 1 1 calc R
C53 C 0.0406(6) 0.0313(5) 0.7966(2) 0.023(3) Uiso 1 1 d G
C54 C 0.0235(6) 0.0665(4) 0.8333(2) 0.022(3) Uiso 1 1 d G
H54 H 0.0142 0.1185 0.8342 0.027 Uiso 1 1 calc R
C55 C 0.0200(6) 0.0256(5) 0.8689(2) 0.030(3) Uiso 1 1 d G
H55 H 0.0083 0.0496 0.8940 0.036 Uiso 1 1 calc R
C56 C 0.0336(6) -0.0505(5) 0.8677(2) 0.043(4) Uiso 1 1 d G
H56 H 0.0312 -0.0785 0.8920 0.051 Uiso 1 1 calc R
C57 C 0.0507(6) -0.0857(4) 0.8309(3) 0.039(4) Uiso 1 1 d G
H57 H 0.0599 -0.1378 0.8301 0.047 Uiso 1 1 calc R
C58 C 0.0542(6) -0.0448(5) 0.7954(2) 0.032(3) Uiso 1 1 d G
H58 H 0.0659 -0.0689 0.7703 0.038 Uiso 1 1 calc R
C59 C -0.0276(5) 0.0180(5) 0.7036(2) 0.017(3) Uiso 1 1 d G
C60 C 0.0022(4) 0.0006(5) 0.6660(3) 0.031(3) Uiso 1 1 d G
H60 H 0.0646 0.0194 0.6623 0.037 Uiso 1 1 calc R
C61 C -0.0594(6) -0.0444(5) 0.6339(2) 0.035(4) Uiso 1 1 d G
H61 H -0.0391 -0.0563 0.6082 0.042 Uiso 1 1 calc R
C62 C -0.1508(5) -0.0720(5) 0.6393(2) 0.035(4) Uiso 1 1 d G
H62 H -0.1929 -0.1028 0.6173 0.042 Uiso 1 1 calc R
C63 C -0.1805(4) -0.0546(5) 0.6769(3) 0.033(3) Uiso 1 1 d G
H63 H -0.2430 -0.0734 0.6806 0.040 Uiso 1 1 calc R
C64 C -0.1189(5) -0.0096(5) 0.7090(2) 0.037(4) Uiso 1 1 d G
H64 H -0.1393 0.0023 0.7347 0.044 Uiso 1 1 calc R
C65 C 0.0215(5) 0.3423(4) 0.7383(2) 0.017(3) Uiso 1 1 d G
C66 C 0.0014(6) 0.3886(5) 0.70721(18) 0.024(3) Uiso 1 1 d G
H66 H 0.0084 0.3747 0.6793 0.029 Uiso 1 1 calc R
C67 C -0.0290(6) 0.4553(5) 0.7170(2) 0.037(4) Uiso 1 1 d G
H67 H -0.0428 0.4870 0.6957 0.045 Uiso 1 1 calc R
C68 C -0.0393(6) 0.4757(4) 0.7578(3) 0.046(4) Uiso 1 1 d G
H68 H -0.0601 0.5213 0.7645 0.056 Uiso 1 1 calc R
C69 C -0.0192(6) 0.4294(5) 0.7889(2) 0.034(3) Uiso 1 1 d G
H69 H -0.0263 0.4433 0.8168 0.041 Uiso 1 1 calc R
C70 C 0.0112(6) 0.3627(5) 0.7792(2) 0.025(3) Uiso 1 1 d G
H70 H 0.0249 0.3310 0.8004 0.030 Uiso 1 1 calc R
C71 C 0.0371(6) 0.2279(5) 0.6727(2) 0.026(3) Uiso 1 1 d G
C72 C 0.1018(5) 0.2433(5) 0.6449(3) 0.040(4) Uiso 1 1 d G
H72 H 0.1623 0.2735 0.6542 0.048 Uiso 1 1 calc R
C73 C 0.0780(6) 0.2146(6) 0.6035(3) 0.059(5) Uiso 1 1 d G
H73 H 0.1222 0.2251 0.5846 0.070 Uiso 1 1 calc R
C74 C -0.0105(7) 0.1704(6) 0.5899(2) 0.056(5) Uiso 1 1 d G
H74 H -0.0268 0.1508 0.5616 0.067 Uiso 1 1 calc R
C75 C -0.0752(5) 0.1550(5) 0.6177(3) 0.047(4) Uiso 1 1 d G
H75 H -0.1357 0.1248 0.6084 0.057 Uiso 1 1 calc R
C76 C -0.0514(5) 0.1837(5) 0.6591(3) 0.033(3) Uiso 1 1 d G
H76 H -0.0956 0.1732 0.6781 0.040 Uiso 1 1 calc R
C77 C 0.2296(8) 0.4773(7) 0.7560(4) 0.020(3) Uiso 1 1 d .
H77 H 0.1765 0.5006 0.7545 0.024 Uiso 1 1 calc R
C78 C 0.2426(9) 0.4343(7) 0.7213(4) 0.026(3) Uiso 1 1 d .
H78 H 0.2113 0.4409 0.6939 0.032 Uiso 1 1 calc R
C79 C 0.3226(8) 0.4039(7) 0.7220(4) 0.025(3) Uiso 1 1 d .
H79 H 0.3506 0.3966 0.6960 0.030 Uiso 1 1 calc R
C80 C 0.3637(8) 0.3917(7) 0.7606(4) 0.018(3) Uiso 1 1 d .
H80 H 0.4177 0.3695 0.7617 0.021 Uiso 1 1 calc R
C81 C 0.3508(8) 0.4381(7) 0.7952(4) 0.021(3) Uiso 1 1 d .
H81 H 0.3849 0.4331 0.8222 0.025 Uiso 1 1 calc R
C82 C 0.2700(8) 0.4644(7) 0.7975(4) 0.023(3) Uiso 1 1 d .
C83 C 0.2352(6) 0.4871(6) 0.8355(2) 0.029(3) Uiso 1 1 d G
C84 C 0.2565(6) 0.4526(6) 0.8712(3) 0.048(4) Uiso 1 1 d G
H84 H 0.2945 0.4174 0.8707 0.058 Uiso 1 1 calc R
C85 C 0.2223(8) 0.4696(7) 0.9077(3) 0.088(7) Uiso 1 1 d G
H85 H 0.2369 0.4461 0.9322 0.105 Uiso 1 1 calc R
C86 C 0.1668(8) 0.5212(7) 0.9084(3) 0.066(5) Uiso 1 1 d G
H86 H 0.1434 0.5328 0.9334 0.079 Uiso 1 1 calc R
C87 C 0.1455(6) 0.5557(6) 0.8727(3) 0.057(5) Uiso 1 1 d G
H87 H 0.1075 0.5909 0.8732 0.069 Uiso 1 1 calc R
C88 C 0.1797(6) 0.5386(5) 0.8362(3) 0.037(4) Uiso 1 1 d G
H88 H 0.1651 0.5622 0.8117 0.044 Uiso 1 1 calc R
B1 B 0.3981(12) 0.2310(10) 0.5301(5) 0.038(4) Uiso 1 1 d .
F91 F 0.2817(5) 0.3153(5) 0.5609(2) 0.047(2) Uiso 1 1 d .
F92 F 0.3163(6) 0.4306(5) 0.6216(3) 0.053(2) Uiso 1 1 d .
F93 F 0.4862(6) 0.4823(5) 0.6667(3) 0.060(3) Uiso 1 1 d .
F94 F 0.6127(6) 0.4034(5) 0.6498(3) 0.057(3) Uiso 1 1 d .
F95 F 0.5788(5) 0.2879(5) 0.5887(2) 0.046(2) Uiso 1 1 d .
F97 F 0.4527(5) 0.1301(5) 0.5892(2) 0.046(2) Uiso 1 1 d .
F98 F 0.5610(7) 0.0344(6) 0.5827(3) 0.069(3) Uiso 1 1 d .
F99 F 0.6492(7) 0.0313(7) 0.5129(3) 0.085(3) Uiso 1 1 d .
F100 F 0.6130(6) 0.1183(6) 0.4485(3) 0.067(3) Uiso 1 1 d .
F101 F 0.5078(5) 0.2151(5) 0.4556(2) 0.042(2) Uiso 1 1 d .
F103 F 0.5488(6) 0.3537(5) 0.5080(3) 0.052(2) Uiso 1 1 d .
F104 F 0.5478(7) 0.4643(6) 0.4546(3) 0.073(3) Uiso 1 1 d .
F105 F 0.3890(8) 0.4622(7) 0.4069(4) 0.105(4) Uiso 1 1 d .
F106 F 0.2344(9) 0.3493(8) 0.4174(4) 0.111(4) Uiso 1 1 d .
F107 F 0.2323(6) 0.2448(6) 0.4731(3) 0.067(3) Uiso 1 1 d .
F109 F 0.2899(5) 0.1792(5) 0.6026(2) 0.044(2) Uiso 1 1 d .
F110 F 0.1421(6) 0.0589(5) 0.5984(3) 0.057(3) Uiso 1 1 d .
F111 F 0.0709(7) -0.0353(6) 0.5252(3) 0.080(3) Uiso 1 1 d .
F112 F 0.1600(7) -0.0017(6) 0.4574(3) 0.074(3) Uiso 1 1 d .
F113 F 0.3070(5) 0.1196(5) 0.4597(2) 0.046(2) Uiso 1 1 d .
C90 C 0.4265(6) 0.2950(5) 0.5736(3) 0.038(4) Uiso 1 1 d G
C91 C 0.3610(5) 0.3338(6) 0.5820(3) 0.039(4) Uiso 1 1 d G
C92 C 0.3804(6) 0.3956(5) 0.6134(3) 0.036(4) Uiso 1 1 d G
C93 C 0.4654(6) 0.4184(5) 0.6364(3) 0.046(4) Uiso 1 1 d G
C94 C 0.5309(5) 0.3795(6) 0.6280(3) 0.039(4) Uiso 1 1 d G
C95 C 0.5115(5) 0.3178(5) 0.5966(3) 0.037(4) Uiso 1 1 d G
C96 C 0.4764(6) 0.1765(5) 0.5244(3) 0.037(4) Uiso 1 1 d G
C97 C 0.4921(7) 0.1303(6) 0.5563(2) 0.046(4) Uiso 1 1 d G
C98 C 0.5480(8) 0.0798(6) 0.5519(3) 0.061(5) Uiso 1 1 d G
C99 C 0.5882(7) 0.0755(6) 0.5157(4) 0.063(5) Uiso 1 1 d G
C100 C 0.5725(7) 0.1218(6) 0.4837(3) 0.050(4) Uiso 1 1 d G
C101 C 0.5166(7) 0.1723(6) 0.4881(3) 0.040(4) Uiso 1 1 d G
C102 C 0.3913(7) 0.2950(5) 0.4933(3) 0.043(4) Uiso 1 1 d G
C103 C 0.4713(6) 0.3512(6) 0.4873(3) 0.044(4) Uiso 1 1 d G
C104 C 0.4701(6) 0.4071(5) 0.4585(3) 0.049(4) Uiso 1 1 d G
C105 C 0.3890(8) 0.4069(6) 0.4357(3) 0.066(5) Uiso 1 1 d G
C106 C 0.3090(6) 0.3508(7) 0.4416(3) 0.075(6) Uiso 1 1 d G
C107 C 0.3102(6) 0.2948(6) 0.4704(4) 0.055(5) Uiso 1 1 d G
C108 C 0.3039(4) 0.1576(3) 0.53105(9) 0.037(4) Uiso 1 1 d G
C109 C 0.2609(3) 0.1411(3) 0.56653(9) 0.042(4) Uiso 1 1 d G
C110 C 0.1831(3) 0.0777(3) 0.56508(10) 0.051(4) Uiso 1 1 d G
C111 C 0.1484(4) 0.0307(3) 0.52814(10) 0.058(5) Uiso 1 1 d G
C112 C 0.1914(4) 0.0472(4) 0.49266(10) 0.053(5) Uiso 1 1 d G
C113 C 0.2691(4) 0.1106(4) 0.49411(9) 0.041(4) Uiso 1 1 d G
B2 B 0.63827(18) 0.18801(17) 0.93601(8) 0.044(5) Uiso 1 1 d G
F121 F 0.7141(2) 0.36769(17) 0.92506(9) 0.086(3) Uiso 1 1 d G
F122 F 0.8712(2) 0.4312(2) 0.89779(11) 0.129(5) Uiso 1 1 d G
F123 F 0.98590(18) 0.3461(3) 0.87989(11) 0.099(4) Uiso 1 1 d G
F124 F 0.93564(19) 0.1852(3) 0.88502(11) 0.129(5) Uiso 1 1 d G
F125 F 0.7715(2) 0.1137(2) 0.90853(9) 0.110(4) Uiso 1 1 d G
F127 F 0.57615(18) 0.26571(15) 0.86658(8) 0.077(3) Uiso 1 1 d G
F128 F 0.4489(2) 0.34361(18) 0.86252(9) 0.085(3) Uiso 1 1 d G
F129 F 0.3594(3) 0.3577(2) 0.93168(10) 0.070(3) Uiso 1 1 d G
F130 F 0.3962(2) 0.2880(3) 0.99820(9) 0.115(4) Uiso 1 1 d G
F131 F 0.5232(2) 0.2089(2) 1.00384(8) 0.088(3) Uiso 1 1 d G
F133 F 0.64886(19) 0.13844(18) 0.84248(8) 0.099(4) Uiso 1 1 d G
F134 F 0.5299(2) 0.01681(17) 0.79519(9) 0.115(4) Uiso 1 1 d G
F135 F 0.3985(3) -0.08535(16) 0.83194(10) 0.110(4) Uiso 1 1 d G
F136 F 0.3790(3) -0.06130(18) 0.90892(10) 0.164(6) Uiso 1 1 d G
F137 F 0.4898(2) 0.06275(18) 0.95646(9) 0.123(5) Uiso 1 1 d G
F139 F 0.7056(2) 0.29860(19) 1.00571(8) 0.089(4) Uiso 1 1 d G
F140 F 0.7701(3) 0.2676(2) 1.08253(8) 0.112(4) Uiso 1 1 d G
F141 F 0.7914(3) 0.1231(3) 1.09547(9) 0.137(5) Uiso 1 1 d G
F142 F 0.7321(3) -0.0021(2) 1.03444(10) 0.141(5) Uiso 1 1 d G
F143 F 0.6517(3) 0.02183(18) 0.96124(9) 0.122(5) Uiso 1 1 d G
C120 C 0.7373(6) 0.2358(7) 0.9180(4) 0.048(4) Uiso 1 1 d G
C121 C 0.7622(8) 0.3179(7) 0.9144(4) 0.074(6) Uiso 1 1 d G
C122 C 0.8463(9) 0.3546(5) 0.9020(4) 0.089(7) Uiso 1 1 d G
C123 C 0.9056(6) 0.3092(8) 0.8932(4) 0.065(5) Uiso 1 1 d G
C124 C 0.8807(8) 0.2271(8) 0.8968(4) 0.096(7) Uiso 1 1 d G
C125 C 0.7966(9) 0.1904(5) 0.9092(4) 0.088(7) Uiso 1 1 d G
C126 C 0.5599(7) 0.2374(7) 0.9345(4) 0.054(5) Uiso 1 1 d G
C127 C 0.5420(8) 0.2745(8) 0.8991(3) 0.072(6) Uiso 1 1 d G
C128 C 0.4758(8) 0.3159(7) 0.8975(3) 0.072(6) Uiso 1 1 d G
C129 C 0.4276(7) 0.3202(7) 0.9313(4) 0.060(5) Uiso 1 1 d G
C130 C 0.4456(8) 0.2832(7) 0.9666(3) 0.071(6) Uiso 1 1 d G
C131 C 0.5117(8) 0.2418(7) 0.9682(3) 0.056(5) Uiso 1 1 d G
C132 C 0.5713(8) 0.1071(6) 0.9035(4) 0.049(4) Uiso 1 1 d G
C133 C 0.5755(8) 0.1004(7) 0.8610(4) 0.087(7) Uiso 1 1 d G
C134 C 0.5176(10) 0.0356(9) 0.8364(3) 0.080(6) Uiso 1 1 d G
C135 C 0.4554(9) -0.0224(7) 0.8544(4) 0.089(7) Uiso 1 1 d G
C136 C 0.4511(8) -0.0157(7) 0.8969(5) 0.089(7) Uiso 1 1 d G
C137 C 0.5090(10) 0.0491(8) 0.9214(3) 0.102(8) Uiso 1 1 d G
C138 C 0.6718(9) 0.1663(10) 0.9820(3) 0.069(5) Uiso 1 1 d G
C139 C 0.7036(9) 0.2282(7) 1.0133(5) 0.060(5) Uiso 1 1 d G
C140 C 0.7414(10) 0.2133(10) 1.0515(4) 0.106(8) Uiso 1 1 d G
C141 C 0.7474(12) 0.1365(12) 1.0585(4) 0.170(13) Uiso 1 1 d G
C142 C 0.7156(13) 0.0747(8) 1.0272(7) 0.153(11) Uiso 1 1 d G
C143 C 0.6778(11) 0.0896(8) 0.9890(5) 0.144(11) Uiso 1 1 d G
C150 C 0.7867(9) 0.5726(6) 0.6959(4) 0.111(8) Uiso 1 1 d G
H15A H 0.7978 0.6000 0.6713 0.166 Uiso 1 1 calc G
H15B H 0.7228 0.5475 0.6952 0.166 Uiso 1 1 calc G
H15C H 0.8194 0.5326 0.6972 0.166 Uiso 1 1 calc G
C151 C 0.8184(6) 0.6324(5) 0.7338(3) 0.083(6) Uiso 1 1 d G
C152 C 0.8115(7) 0.6112(6) 0.7741(3) 0.058(5) Uiso 1 1 d G
H152 H 0.7894 0.5576 0.7790 0.069 Uiso 1 1 calc G
C153 C 0.8377(7) 0.6699(7) 0.8071(3) 0.099(7) Uiso 1 1 d G
H153 H 0.8332 0.6556 0.8341 0.119 Uiso 1 1 calc G
C154 C 0.8708(7) 0.7498(7) 0.7998(3) 0.079(6) Uiso 1 1 d G
H154 H 0.8883 0.7891 0.8219 0.095 Uiso 1 1 calc G
C155 C 0.8776(7) 0.7711(5) 0.7594(3) 0.086(7) Uiso 1 1 d G
H155 H 0.8997 0.8246 0.7545 0.104 Uiso 1 1 calc G
C156 C 0.8514(6) 0.7124(5) 0.7264(3) 0.069(5) Uiso 1 1 d G
C157 C 0.8568(10) 0.7342(8) 0.6805(3) 0.111(8) Uiso 1 1 d G
H15D H 0.8360 0.6862 0.6622 0.166 Uiso 1 1 calc G
H15E H 0.9185 0.7606 0.6768 0.166 Uiso 1 1 calc G
H15F H 0.8192 0.7693 0.6744 0.166 Uiso 1 1 calc G
C160 C 0.8363(8) 0.4773(11) 0.5987(6) 0.056(4) Uiso 0.569(10) 1 d PG
H16A H 0.8166 0.4207 0.5909 0.085 Uiso 0.569(10) 1 calc PG
H16B H 0.8131 0.5052 0.5775 0.085 Uiso 0.569(10) 1 calc PG
H16C H 0.8141 0.4885 0.6243 0.085 Uiso 0.569(10) 1 calc PG
C161 C 0.9320(8) 0.5029(7) 0.6035(4) 0.056(4) Uiso 0.569(10) 1 d PG
C162 C 0.9694(10) 0.5842(7) 0.6149(5) 0.056(4) Uiso 0.569(10) 1 d PG
H162 H 0.9320 0.6184 0.6156 0.068 Uiso 0.569(10) 1 calc PG
C163 C 1.0626(11) 0.6143(7) 0.6251(5) 0.056(4) Uiso 0.569(10) 1 d PG
H163 H 1.0876 0.6687 0.6327 0.068 Uiso 0.569(10) 1 calc PG
C164 C 1.1185(8) 0.5631(10) 0.6240(5) 0.056(4) Uiso 0.569(10) 1 d PG
H164 H 1.1809 0.5833 0.6308 0.068 Uiso 0.569(10) 1 calc PG
C165 C 1.0811(8) 0.4818(9) 0.6126(5) 0.056(4) Uiso 0.569(10) 1 d PG
H165 H 1.1185 0.4475 0.6119 0.068 Uiso 0.569(10) 1 calc PG
C166 C 0.9878(9) 0.4517(7) 0.6024(4) 0.056(4) Uiso 0.569(10) 1 d PG
C167 C 0.9403(12) 0.3664(7) 0.5914(6) 0.056(4) Uiso 0.569(10) 1 d PG
H16D H 0.8763 0.3604 0.5856 0.085 Uiso 0.569(10) 1 calc PG
H16E H 0.9509 0.3358 0.6140 0.085 Uiso 0.569(10) 1 calc PG
H16F H 0.9628 0.3475 0.5673 0.085 Uiso 0.569(10) 1 calc PG
C170 C 0.7274(10) 0.0843(7) 0.7561(4) 0.091(3) Uiso 1.020(10) 1 d PG
H17A H 0.7501 0.1139 0.7825 0.136 Uiso 1.020(10) 1 calc PG
H17B H 0.7630 0.0478 0.7506 0.136 Uiso 1.020(10) 1 calc PG
H17C H 0.6652 0.0548 0.7565 0.136 Uiso 1.020(10) 1 calc PG
C171 C 0.7334(6) 0.1398(6) 0.7238(3) 0.091(3) Uiso 1.020(10) 1 d PG
C172 C 0.7117(8) 0.1326(6) 0.6811(3) 0.091(3) Uiso 1.020(10) 1 d PG
H172 H 0.6887 0.0821 0.6669 0.109 Uiso 1.020(10) 1 calc PG
C173 C 0.7243(8) 0.2007(8) 0.6595(3) 0.091(3) Uiso 1.020(10) 1 d PG
H173 H 0.7098 0.1959 0.6309 0.109 Uiso 1.020(10) 1 calc PG
C174 C 0.7586(8) 0.2762(7) 0.6806(4) 0.091(3) Uiso 1.020(10) 1 d PG
H174 H 0.7671 0.3218 0.6662 0.109 Uiso 1.020(10) 1 calc PG
C175 C 0.7804(8) 0.2834(5) 0.7234(4) 0.091(3) Uiso 1.020(10) 1 d PG
H175 H 0.8033 0.3339 0.7375 0.109 Uiso 1.020(10) 1 calc PG
C176 C 0.7678(7) 0.2153(6) 0.7450(3) 0.091(3) Uiso 1.020(10) 1 d PG
C177 C 0.7919(14) 0.2351(13) 0.7843(6) 0.091(3) Uiso 1.020(10) 1 d P
H17D H 0.7790 0.1738 0.7996 0.136 Uiso 1.020(10) 1 calc PG
H17E H 0.7554 0.2564 0.8010 0.136 Uiso 1.020(10) 1 calc PG
H17F H 0.8544 0.2527 0.7950 0.136 Uiso 1.020(10) 1 calc PG
C180 C 0.1768(9) 0.8789(9) 0.6164(3) 0.073(3) Uiso 0.811(10) 1 d PG
H18A H 0.2163 0.9085 0.5982 0.110 Uiso 0.811(10) 1 calc PG
H18B H 0.1197 0.8919 0.6133 0.110 Uiso 0.811(10) 1 calc PG
H18C H 0.1671 0.8225 0.6095 0.110 Uiso 0.811(10) 1 calc PG
C181 C 0.2184(6) 0.8997(6) 0.6591(3) 0.073(3) Uiso 0.811(10) 1 d PG
C182 C 0.1789(7) 0.8673(7) 0.6932(4) 0.073(3) Uiso 0.811(10) 1 d PG
H182 H 0.1225 0.8296 0.6894 0.088 Uiso 0.811(10) 1 calc PG
C183 C 0.2236(9) 0.8911(8) 0.7329(3) 0.073(3) Uiso 0.811(10) 1 d PG
H183 H 0.1971 0.8695 0.7557 0.088 Uiso 0.811(10) 1 calc PG
C184 C 0.3079(9) 0.9474(8) 0.7384(3) 0.073(3) Uiso 0.811(10) 1 d PG
H184 H 0.3378 0.9634 0.7650 0.088 Uiso 0.811(10) 1 calc PG
C185 C 0.3474(7) 0.9798(7) 0.7044(4) 0.073(3) Uiso 0.811(10) 1 d PG
H185 H 0.4038 1.0174 0.7081 0.088 Uiso 0.811(10) 1 calc PG
C186 C 0.3027(6) 0.9559(6) 0.6647(3) 0.073(3) Uiso 0.811(10) 1 d PG
C187 C 0.3433(9) 0.9855(9) 0.6275(4) 0.073(3) Uiso 0.811(10) 1 d PG
H18D H 0.3020 0.9621 0.6033 0.110 Uiso 0.811(10) 1 calc PG
H18E H 0.3991 0.9709 0.6260 0.110 Uiso 0.811(10) 1 calc PG
H18F H 0.3553 1.0428 0.6288 0.110 Uiso 0.811(10) 1 calc PG

loop_
_atom_site_aniso_label
_atom_site_aniso_U_11
_atom_site_aniso_U_22
_atom_site_aniso_U_33
_atom_site_aniso_U_23
_atom_site_aniso_U_13
_atom_site_aniso_U_12
Pt1 0.0122(3) 0.0182(3) 0.0358(4) 0.0116(3) 0.0043(2) 0.0047(2)
Pt2 0.0138(3) 0.0182(3) 0.0407(4) 0.0135(3) 0.0050(3) 0.0053(2)
P1 0.0129(17) 0.0148(17) 0.027(2) 0.0049(15) 0.0056(14) 0.0045(13)
P2 0.0127(17) 0.0208(18) 0.035(2) 0.0068(16) 0.0037(16) 0.0076(14)
P3 0.0113(16) 0.0191(18) 0.025(2) 0.0068(15) 0.0047(14) 0.0046(14)
P4 0.0117(17) 0.0154(17) 0.035(2) 0.0073(16) 0.0031(15) 0.0061(14)
Si1 0.0095(17) 0.0112(17) 0.039(2) 0.0044(16) 0.0039(16) 0.0052(14)
Si2 0.0137(18) 0.0156(18) 0.041(2) 0.0021(17) 0.0081(17) 0.0054(15)

loop_
_atom_type_symbol
_atom_type_description
_atom_type_scat_dispersion_real
_atom_type_scat_dispersion_imag
_atom_type_scat_source
C C 0.0033 0.0016 'International Tables Vol C Tables 4.2.6.8 and 6.1.1.4'
H H 0.0000 0.0000 'International Tables Vol C Tables 4.2.6.8 and 6.1.1.4'
B B 0.0013 0.0007 'International Tables Vol C Tables 4.2.6.8 and 6.1.1.4'
F F 0.0171 0.0103 'International Tables Vol C Tables 4.2.6.8 and 6.1.1.4'
Si Si 0.0817 0.0704 'International Tables Vol C Tables 4.2.6.8 and 6.1.1.4'
P P 0.1023 0.0942 'International Tables Vol C Tables 4.2.6.8 and 6.1.1.4'
Pt Pt -1.7033 8.3905 'International Tables Vol C Tables 4.2.6.8 and 6.1.1.4'

loop_
_geom_angle_atom_site_label_1
_geom_angle_atom_site_label_2
_geom_angle_atom_site_label_3
_geom_angle
C79 Pt1 P3 124.0(3)
C79 Pt1 P4 133.2(3)
P3 Pt1 P4 97.78(11)
C79 Pt1 C80 37.2(4)
P3 Pt1 C80 98.7(3)
P4 Pt1 C80 162.0(3)
C79 Pt1 C78 38.5(4)
P3 Pt1 C78 162.4(3)
P4 Pt1 C78 99.1(3)
C80 Pt1 C78 65.4(4)
C82 Pt2 C81 37.8(4)
C82 Pt2 P2 130.5(3)
C81 Pt2 P2 98.9(3)
C82 Pt2 P1 128.0(3)
C81 Pt2 P1 164.4(3)
P2 Pt2 P1 96.72(12)
C82 Pt2 C77 38.6(4)
C81 Pt2 C77 64.7(4)
P2 Pt2 C77 162.2(3)
P1 Pt2 C77 99.9(3)
C1 P1 C5 105.1(5)
C1 P1 C11 105.2(5)
C5 P1 C11 106.9(4)
C1 P1 Pt2 113.9(4)
C5 P1 Pt2 114.7(3)
C11 P1 Pt2 110.3(3)
C2 P2 C35 107.1(5)
C2 P2 C29 108.3(6)
C35 P2 C29 107.0(5)
C2 P2 Pt2 111.3(4)
C35 P2 Pt2 111.5(3)
C29 P2 Pt2 111.4(4)
C47 P3 C3 105.5(5)
C47 P3 C41 108.1(4)
C3 P3 C41 105.3(5)
C47 P3 Pt1 118.7(3)
C3 P3 Pt1 112.1(4)
C41 P3 Pt1 106.4(3)
C71 P4 C65 107.6(4)
C71 P4 C4 107.0(5)
C65 P4 C4 105.0(5)
C71 P4 Pt1 113.3(3)
C65 P4 Pt1 108.0(3)
C4 P4 Pt1 115.4(4)
C59 Si1 C3 110.4(5)
C59 Si1 C53 110.2(4)
C3 Si1 C53 110.1(5)
C59 Si1 C4 109.5(5)
C3 Si1 C4 109.8(5)
C53 Si1 C4 106.8(5)
C2 Si2 C1 108.0(5)
C2 Si2 C17 110.6(5)
C1 Si2 C17 110.2(5)
C2 Si2 C23 112.5(5)
C1 Si2 C23 107.6(5)
C17 Si2 C23 108.0(4)
P1 C1 Si2 115.6(6)
P1 C1 H1A 108.4
Si2 C1 H1A 108.4
P1 C1 H1B 108.4
Si2 C1 H1B 108.4
H1A C1 H1B 107.4
P2 C2 Si2 117.6(7)
P2 C2 H2A 107.9
Si2 C2 H2A 107.9
P2 C2 H2B 107.9
Si2 C2 H2B 107.9
H2A C2 H2B 107.2
P3 C3 Si1 116.9(6)
P3 C3 H3A 108.1
Si1 C3 H3A 108.1
P3 C3 H3B 108.1
Si1 C3 H3B 108.1
H3A C3 H3B 107.3
P4 C4 Si1 114.3(6)
P4 C4 H4A 108.7
Si1 C4 H4A 108.7
P4 C4 H4B 108.7
Si1 C4 H4B 108.7
H4A C4 H4B 107.6
C6 C5 C10 120.0
C6 C5 P1 118.6(5)
C10 C5 P1 121.3(5)
C5 C6 C7 120.0
C5 C6 H6 120.0
C7 C6 H6 120.0
C6 C7 C8 120.0
C6 C7 H7 120.0
C8 C7 H7 120.0
C9 C8 C7 120.0
C9 C8 H8 120.0
C7 C8 H8 120.0
C8 C9 C10 120.0
C8 C9 H9 120.0
C10 C9 H9 120.0
C9 C10 C5 120.0
C9 C10 H10 120.0
C5 C10 H10 120.0
C12 C11 C16 120.0
C12 C11 P1 119.4(5)
C16 C11 P1 120.4(5)
C13 C12 C11 120.0
C13 C12 H12 120.0
C11 C12 H12 120.0
C14 C13 C12 120.0
C14 C13 H13 120.0
C12 C13 H13 120.0
C13 C14 C15 120.0
C13 C14 H14 120.0
C15 C14 H14 120.0
C14 C15 C16 120.0
C14 C15 H15 120.0
C16 C15 H15 120.0
C15 C16 C11 120.0
C15 C16 H16 120.0
C11 C16 H16 120.0
C18 C17 C22 120.0
C18 C17 Si2 116.3(5)
C22 C17 Si2 123.6(5)
C17 C18 C19 120.0
C17 C18 H18 120.0
C19 C18 H18 120.0
C20 C19 C18 120.0
C20 C19 H19 120.0
C18 C19 H19 120.0
C19 C20 C21 120.0
C19 C20 H20 120.0
C21 C20 H20 120.0
C22 C21 C20 120.0
C22 C21 H21 120.0
C20 C21 H21 120.0
C21 C22 C17 120.0
C21 C22 H22 120.0
C17 C22 H22 120.0
C24 C23 C28 120.0
C24 C23 Si2 116.6(5)
C28 C23 Si2 123.2(5)
C23 C24 C25 120.0
C23 C24 H24 120.0
C25 C24 H24 120.0
C26 C25 C24 120.0
C26 C25 H25 120.0
C24 C25 H25 120.0
C25 C26 C27 120.0
C25 C26 H26 120.0
C27 C26 H26 120.0
C28 C27 C26 120.0
C28 C27 H27 120.0
C26 C27 H27 120.0
C27 C28 C23 120.0
C27 C28 H28 120.0
C23 C28 H28 120.0
C30 C29 C34 120.0
C30 C29 P2 119.4(6)
C34 C29 P2 119.6(6)
C31 C30 C29 120.0
C31 C30 H30 120.0
C29 C30 H30 120.0
C30 C31 C32 120.0
C30 C31 H31 120.0
C32 C31 H31 120.0
C33 C32 C31 120.0
C33 C32 H32 120.0
C31 C32 H32 120.0
C34 C33 C32 120.0
C34 C33 H33 120.0
C32 C33 H33 120.0
C33 C34 C29 120.0
C33 C34 H34 120.0
C29 C34 H34 120.0
C36 C35 C40 120.0
C36 C35 P2 118.5(5)
C40 C35 P2 121.5(5)
C37 C36 C35 120.0
C37 C36 H36 120.0
C35 C36 H36 120.0
C36 C37 C38 120.0
C36 C37 H37 120.0
C38 C37 H37 120.0
C39 C38 C37 120.0
C39 C38 H38 120.0
C37 C38 H38 120.0
C38 C39 C40 120.0
C38 C39 H39 120.0
C40 C39 H39 120.0
C39 C40 C35 120.0
C39 C40 H40 120.0
C35 C40 H40 120.0
C42 C41 C46 120.0
C42 C41 P3 117.3(5)
C46 C41 P3 122.6(5)
C43 C42 C41 120.0
C43 C42 H42 120.0
C41 C42 H42 120.0
C42 C43 C44 120.0
C42 C43 H43 120.0
C44 C43 H43 120.0
C45 C44 C43 120.0
C45 C44 H44 120.0
C43 C44 H44 120.0
C44 C45 C46 120.0
C44 C45 H45 120.0
C46 C45 H45 120.0
C45 C46 C41 120.0
C45 C46 H46 120.0
C41 C46 H46 120.0
C48 C47 C52 120.0
C48 C47 P3 118.9(5)
C52 C47 P3 120.9(5)
C49 C48 C47 120.0
C49 C48 H48 120.0
C47 C48 H48 120.0
C48 C49 C50 120.0
C48 C49 H49 120.0
C50 C49 H49 120.0
C49 C50 C51 120.0
C49 C50 H50 120.0
C51 C50 H50 120.0
C52 C51 C50 120.0
C52 C51 H51 120.0
C50 C51 H51 120.0
C51 C52 C47 120.0
C51 C52 H52 120.0
C47 C52 H52 120.0
C54 C53 C58 120.0
C54 C53 Si1 123.7(4)
C58 C53 Si1 116.3(4)
C53 C54 C55 120.0
C53 C54 H54 120.0
C55 C54 H54 120.0
C56 C55 C54 120.0
C56 C55 H55 120.0
C54 C55 H55 120.0
C57 C56 C55 120.0
C57 C56 H56 120.0
C55 C56 H56 120.0
C58 C57 C56 120.0
C58 C57 H57 120.0
C56 C57 H57 120.0
C57 C58 C53 120.0
C57 C58 H58 120.0
C53 C58 H58 120.0
C60 C59 C64 120.0
C60 C59 Si1 121.8(5)
C64 C59 Si1 118.1(5)
C59 C60 C61 120.0
C59 C60 H60 120.0
C61 C60 H60 120.0
C62 C61 C60 120.0
C62 C61 H61 120.0
C60 C61 H61 120.0
C63 C62 C61 120.0
C63 C62 H62 120.0
C61 C62 H62 120.0
C62 C63 C64 120.0
C62 C63 H63 120.0
C64 C63 H63 120.0
C63 C64 C59 120.0
C63 C64 H64 120.0
C59 C64 H64 120.0
C66 C65 C70 120.0
C66 C65 P4 119.9(5)
C70 C65 P4 119.8(5)
C65 C66 C67 120.0
C65 C66 H66 120.0
C67 C66 H66 120.0
C68 C67 C66 120.0
C68 C67 H67 120.0
C66 C67 H67 120.0
C67 C68 C69 120.0
C67 C68 H68 120.0
C69 C68 H68 120.0
C70 C69 C68 120.0
C70 C69 H69 120.0
C68 C69 H69 120.0
C69 C70 C65 120.0
C69 C70 H70 120.0
C65 C70 H70 120.0
C72 C71 C76 120.0
C72 C71 P4 119.1(5)
C76 C71 P4 120.9(5)
C71 C72 C73 120.0
C71 C72 H72 120.0
C73 C72 H72 120.0
C74 C73 C72 120.0
C74 C73 H73 120.0
C72 C73 H73 120.0
C75 C74 C73 120.0
C75 C74 H74 120.0
C73 C74 H74 120.0
C74 C75 C76 120.0
C74 C75 H75 120.0
C76 C75 H75 120.0
C75 C76 C71 120.0
C75 C76 H76 120.0
C71 C76 H76 120.0
C78 C77 C82 119.7(11)
C78 C77 Pt2 102.1(8)
C82 C77 Pt2 67.2(7)
C78 C77 H77 118.3
C82 C77 H77 118.3
Pt2 C77 H77 118.3
C77 C78 C79 119.2(12)
C77 C78 Pt1 103.1(9)
C79 C78 Pt1 64.8(7)
C77 C78 H78 118.6
C79 C78 H78 118.6
Pt1 C78 H78 118.6
C80 C79 C78 118.1(12)
C80 C79 Pt1 77.0(7)
C78 C79 Pt1 76.7(7)
C80 C79 H79 120.9
C78 C79 H79 120.9
Pt1 C79 H79 120.9
C79 C80 C81 116.6(11)
C79 C80 Pt1 65.8(7)
C81 C80 Pt1 102.6(8)
C79 C80 H80 119.4
C81 C80 H80 119.4
Pt1 C80 H80 119.4
C80 C81 C82 122.5(12)
C80 C81 Pt2 105.0(8)
C82 C81 Pt2 69.4(7)
C80 C81 H81 116.4
C82 C81 H81 116.4
Pt2 C81 H81 116.4
C81 C82 C83 126.2(11)
C81 C82 C77 112.0(11)
C83 C82 C77 121.3(10)
C81 C82 Pt2 72.8(7)
C83 C82 Pt2 114.3(8)
C77 C82 Pt2 74.2(7)
C84 C83 C88 120.0
C84 C83 C82 117.6(8)
C88 C83 C82 122.3(8)
C83 C84 C85 120.0
C83 C84 H84 120.0
C85 C84 H84 120.0
C84 C85 C86 120.0
C84 C85 H85 120.0
C86 C85 H85 120.0
C85 C86 C87 120.0
C85 C86 H86 120.0
C87 C86 H86 120.0
C88 C87 C86 120.0
C88 C87 H87 120.0
C86 C87 H87 120.0
C87 C88 C83 120.0
C87 C88 H88 120.0
C83 C88 H88 120.0
C108 B1 C90 113.9(10)
C108 B1 C102 114.4(11)
C90 B1 C102 101.1(10)
C108 B1 C96 100.8(10)
C90 B1 C96 111.9(11)
C102 B1 C96 115.2(11)
C91 C90 C95 120.0
C91 C90 B1 114.1(8)
C95 C90 B1 125.2(8)
F91 C91 C92 118.0(8)
F91 C91 C90 122.0(8)
C92 C91 C90 120.0
F92 C92 C93 120.9(8)
F92 C92 C91 119.1(8)
C93 C92 C91 120.0
F93 C93 C92 120.1(8)
F93 C93 C94 119.9(8)
C92 C93 C94 120.0
F94 C94 C93 119.2(8)
F94 C94 C95 120.8(8)
C93 C94 C95 120.0
F95 C95 C94 116.3(8)
F95 C95 C90 123.6(8)
C94 C95 C90 120.0
C97 C96 C101 120.0
C97 C96 B1 117.4(8)
C101 C96 B1 122.4(8)
F97 C97 C98 118.6(8)
F97 C97 C96 121.4(8)
C98 C97 C96 120.0
F98 C98 C97 119.2(9)
F98 C98 C99 120.8(9)
C97 C98 C99 120.0
F99 C99 C100 120.0(9)
F99 C99 C98 119.7(9)
C100 C99 C98 120.0
F100 C100 C101 120.2(8)
F100 C100 C99 119.8(8)
C101 C100 C99 120.0
F101 C101 C100 114.7(8)
F101 C101 C96 125.3(8)
C100 C101 C96 120.0
C103 C102 C107 120.0
C103 C102 B1 117.0(9)
C107 C102 B1 123.0(9)
F103 C103 C104 117.8(9)
F103 C103 C102 122.2(9)
C104 C103 C102 120.0
F104 C104 C103 119.4(9)
F104 C104 C105 120.5(9)
C103 C104 C105 120.0
F105 C105 C106 120.6(10)
F105 C105 C104 119.4(10)
C106 C105 C104 120.0
F106 C106 C105 118.1(10)
F106 C106 C107 121.8(10)
C105 C106 C107 120.0
F107 C107 C106 115.0(9)
F107 C107 C102 125.0(9)
C106 C107 C102 120.0
C109 C108 C113 120.0
C109 C108 B1 123.3(6)
C113 C108 B1 116.7(6)
F109 C109 C110 115.4(4)
F109 C109 C108 124.6(4)
C110 C109 C108 120.0
F110 C110 C109 121.6(4)
F110 C110 C111 118.4(4)
C109 C110 C111 120.0
C112 C111 C110 120.0
C112 C111 F111 117.8(5)
C110 C111 F111 122.2(5)
F112 C112 C111 119.6(5)
F112 C112 C113 120.3(5)
C111 C112 C113 120.0
F113 C113 C112 115.7(4)
F113 C113 C108 124.2(4)
C112 C113 C108 120.0
C138 B2 C126 115.4(7)
C138 B2 C120 103.2(6)
C126 B2 C120 115.2(6)
C138 B2 C132 115.1(7)
C126 B2 C132 94.1(6)
C120 B2 C132 114.4(6)
C121 C120 C125 120.0
C121 C120 B2 122.3(8)
C125 C120 B2 117.5(8)
F121 C121 C122 114.9(10)
F121 C121 C120 124.9(9)
C122 C121 C120 120.0
F122 C122 C121 121.5(10)
F122 C122 C123 118.5(10)
C121 C122 C123 120.0
F123 C123 C124 121.2(10)
F123 C123 C122 118.8(10)
C124 C123 C122 120.0
F124 C124 C125 121.6(10)
F124 C124 C123 118.1(10)
C125 C124 C123 120.0
F125 C125 C124 118.9(10)
F125 C125 C120 120.8(10)
C124 C125 C120 120.0
C127 C126 C131 120.0
C127 C126 B2 119.6(8)
C131 C126 B2 120.4(8)
F127 C127 C126 122.7(9)
F127 C127 C128 116.9(9)
C126 C127 C128 120.0
F128 C128 C129 117.9(9)
F128 C128 C127 121.6(9)
C129 C128 C127 120.0
F129 C129 C128 123.6(9)
F129 C129 C130 116.4(9)
C128 C129 C130 120.0
F130 C130 C131 122.2(9)
F130 C130 C129 117.8(9)
C131 C130 C129 120.0
F131 C131 C130 114.6(9)
F131 C131 C126 125.4(9)
C130 C131 C126 120.0
C133 C132 C137 120.0
C133 C132 B2 122.8(9)
C137 C132 B2 117.2(9)
F133 C133 C134 113.3(10)
F133 C133 C132 123.8(10)
C134 C133 C132 120.0
C133 C134 C135 120.0
C133 C134 F134 122.6(10)
C135 C134 F134 116.2(10)
F135 C135 C134 121.9(11)
F135 C135 C136 118.1(11)
C134 C135 C136 120.0
F136 C136 C137 123.4(11)
F136 C136 C135 114.7(11)
C137 C136 C135 120.0
F137 C137 C136 117.5(11)
F137 C137 C132 120.4(11)
C136 C137 C132 120.0
C139 C138 C143 120.0
C139 C138 B2 118.5(11)
C143 C138 B2 121.1(11)
F139 C139 C140 120.0(12)
F139 C139 C138 119.7(12)
C140 C139 C138 120.0
F140 C140 C139 123.4(14)
F140 C140 C141 116.6(14)
C139 C140 C141 120.0
F141 C141 C140 119.8(15)
F141 C141 C142 120.0(15)
C140 C141 C142 120.0
C143 C142 C141 120.0
C143 C142 F142 121.8(15)
C141 C142 F142 117.9(15)
F143 C143 C142 112.3(14)
F143 C143 C138 127.6(14)
C142 C143 C138 120.0
C151 C150 H15A 109.5
C151 C150 H15B 109.5
H15A C150 H15B 109.5
C151 C150 H15C 109.5
H15A C150 H15C 109.5
H15B C150 H15C 109.5
C152 C151 C156 120.0
C152 C151 C150 123.3
C156 C151 C150 116.6
C151 C152 C153 120.0
C151 C152 H152 120.0
C153 C152 H152 120.0
C154 C153 C152 120.0
C154 C153 H153 120.0
C152 C153 H153 120.0
C153 C154 C155 120.0
C153 C154 H154 120.0
C155 C154 H154 120.0
C156 C155 C154 120.0
C156 C155 H155 120.0
C154 C155 H155 120.0
C155 C156 C151 120.0
C155 C156 C157 121.4
C151 C156 C157 118.6
C156 C157 H15D 109.5
C156 C157 H15E 109.5
H15D C157 H15E 109.5
C156 C157 H15F 109.5
H15D C157 H15F 109.5
H15E C157 H15F 109.5
C161 C160 H16A 109.5
C161 C160 H16B 109.5
H16A C160 H16B 109.5
C161 C160 H16C 109.5
H16A C160 H16C 109.5
H16B C160 H16C 109.5
C162 C161 C166 120.0
C162 C161 C160 115.2
C166 C161 C160 124.3
C161 C162 C163 120.0
C161 C162 H162 120.0
C163 C162 H162 120.0
C162 C163 C164 120.0
C162 C163 H163 120.0
C164 C163 H163 120.0
C163 C164 C165 120.0
C163 C164 H164 120.0
C165 C164 H164 120.0
C166 C165 C164 120.0
C166 C165 H165 120.0
C164 C165 H165 120.0
C165 C166 C161 120.0
C165 C166 C167 124.8
C161 C166 C167 115.2
C166 C167 H16D 109.5
C166 C167 H16E 109.5
H16D C167 H16E 109.5
C166 C167 H16F 109.5
H16D C167 H16F 109.5
H16E C167 H16F 109.5
C171 C170 H17A 109.5
C171 C170 H17B 109.5
H17A C170 H17B 109.5
C171 C170 H17C 109.5
H17A C170 H17C 109.5
H17B C170 H17C 109.5
C172 C171 C176 120.0
C172 C171 C170 135.5
C176 C171 C170 104.5
C171 C172 C173 120.0
C171 C172 H172 120.0
C173 C172 H172 120.0
C172 C173 C174 120.0
C172 C173 H173 120.0
C174 C173 H173 120.0
C175 C174 C173 120.0
C175 C174 H174 120.0
C173 C174 H174 120.0
C174 C175 C176 120.0
C174 C175 H175 120.0
C176 C175 H175 120.0
C177 C176 C175 110.2(12)
C177 C176 C171 129.8(12)
C175 C176 C171 120.0
C176 C177 H17D 104.9
C176 C177 H17E 121.6
H17D C177 H17E 94.7
C176 C177 H17F 120.8
H17D C177 H17F 94.2
H17E C177 H17F 111.6
C181 C180 H18A 109.5
C181 C180 H18B 109.5
H18A C180 H18B 109.5
C181 C180 H18C 109.5
H18A C180 H18C 109.5
H18B C180 H18C 109.5
C182 C181 C186 120.0
C182 C181 C180 124.1
C186 C181 C180 115.9
C183 C182 C181 120.0
C183 C182 H182 120.0
C181 C182 H182 120.0
C182 C183 C184 120.0
C182 C183 H183 120.0
C184 C183 H183 120.0
C185 C184 C183 120.0
C185 C184 H184 120.0
C183 C184 H184 120.0
C184 C185 C186 120.0
C184 C185 H185 120.0
C186 C185 H185 120.0
C185 C186 C181 120.0
C185 C186 C187 122.2
C181 C186 C187 117.7
C186 C187 H18D 109.5
C186 C187 H18E 109.5
H18D C187 H18E 109.5
C186 C187 H18F 109.5
H18D C187 H18F 109.5
H18E C187 H18F 109.5

loop_
_geom_bond_atom_site_label_1
_geom_bond_atom_site_label_2
_geom_bond_distance
_geom_bond_publ_flag
Pt1 C79 2.119(13) yes
Pt1 P3 2.252(3) yes
Pt1 P4 2.262(3) yes
Pt1 C80 2.263(12) yes
Pt1 C78 2.280(13) yes
Pt2 C82 2.195(12) yes
Pt2 C81 2.240(12) yes
Pt2 P2 2.268(3) yes
Pt2 P1 2.270(3) yes
Pt2 C77 2.293(12) yes
P1 C1 1.810(12) ?
P1 C5 1.823(7) ?
P1 C11 1.851(6) ?
P2 C2 1.791(12) ?
P2 C35 1.816(7) ?
P2 C29 1.828(9) ?
P3 C47 1.770(7) ?
P3 C3 1.805(12) ?
P3 C41 1.815(6) ?
P4 C71 1.795(7) ?
P4 C65 1.801(6) ?
P4 C4 1.806(12) ?
Si1 C59 1.862(7) ?
Si1 C3 1.876(12) ?
Si1 C53 1.897(7) ?
Si1 C4 1.945(12) ?
Si2 C2 1.876(13) ?
Si2 C1 1.892(12) ?
Si2 C17 1.895(7) ?
Si2 C23 1.898(7) ?
C1 H1A 0.9900 ?
C1 H1B 0.9900 ?
C2 H2A 0.9900 ?
C2 H2B 0.9900 ?
C3 H3A 0.9900 ?
C3 H3B 0.9900 ?
C4 H4A 0.9900 ?
C4 H4B 0.9900 ?
C5 C6 1.3900 ?
C5 C10 1.3900 ?
C6 C7 1.3900 ?
C6 H6 0.9500 ?
C7 C8 1.3900 ?
C7 H7 0.9500 ?
C8 C9 1.3900 ?
C8 H8 0.9500 ?
C9 C10 1.3900 ?
C9 H9 0.9500 ?
C10 H10 0.9500 ?
C11 C12 1.3900 ?
C11 C16 1.3900 ?
C12 C13 1.3900 ?
C12 H12 0.9500 ?
C13 C14 1.3900 ?
C13 H13 0.9500 ?
C14 C15 1.3900 ?
C14 H14 0.9500 ?
C15 C16 1.3900 ?
C15 H15 0.9500 ?
C16 H16 0.9500 ?
C17 C18 1.3900 ?
C17 C22 1.3900 ?
C18 C19 1.3900 ?
C18 H18 0.9500 ?
C19 C20 1.3900 ?
C19 H19 0.9500 ?
C20 C21 1.3900 ?
C20 H20 0.9500 ?
C21 C22 1.3900 ?
C21 H21 0.9500 ?
C22 H22 0.9500 ?
C23 C24 1.3900 ?
C23 C28 1.3900 ?
C24 C25 1.3900 ?
C24 H24 0.9500 ?
C25 C26 1.3900 ?
C25 H25 0.9500 ?
C26 C27 1.3900 ?
C26 H26 0.9500 ?
C27 C28 1.3900 ?
C27 H27 0.9500 ?
C28 H28 0.9500 ?
C29 C30 1.3900 ?
C29 C34 1.3900 ?
C30 C31 1.3900 ?
C30 H30 0.9500 ?
C31 C32 1.3900 ?
C31 H31 0.9500 ?
C32 C33 1.3900 ?
C32 H32 0.9500 ?
C33 C34 1.3900 ?
C33 H33 0.9500 ?
C34 H34 0.9500 ?
C35 C36 1.3900 ?
C35 C40 1.3900 ?
C36 C37 1.3900 ?
C36 H36 0.9500 ?
C37 C38 1.3900 ?
C37 H37 0.9500 ?
C38 C39 1.3900 ?
C38 H38 0.9500 ?
C39 C40 1.3900 ?
C39 H39 0.9500 ?
C40 H40 0.9500 ?
C41 C42 1.3900 ?
C41 C46 1.3900 ?
C42 C43 1.3900 ?
C42 H42 0.9500 ?
C43 C44 1.3900 ?
C43 H43 0.9500 ?
C44 C45 1.3900 ?
C44 H44 0.9500 ?
C45 C46 1.3900 ?
C45 H45 0.9500 ?
C46 H46 0.9500 ?
C47 C48 1.3900 ?
C47 C52 1.3900 ?
C48 C49 1.3900 ?
C48 H48 0.9500 ?
C49 C50 1.3900 ?
C49 H49 0.9500 ?
C50 C51 1.3900 ?
C50 H50 0.9500 ?
C51 C52 1.3900 ?
C51 H51 0.9500 ?
C52 H52 0.9500 ?
C53 C54 1.3900 ?
C53 C58 1.3900 ?
C54 C55 1.3900 ?
C54 H54 0.9500 ?
C55 C56 1.3900 ?
C55 H55 0.9500 ?
C56 C57 1.3900 ?
C56 H56 0.9500 ?
C57 C58 1.3900 ?
C57 H57 0.9500 ?
C58 H58 0.9500 ?
C59 C60 1.3900 ?
C59 C64 1.3900 ?
C60 C61 1.3900 ?
C60 H60 0.9500 ?
C61 C62 1.3900 ?
C61 H61 0.9500 ?
C62 C63 1.3900 ?
C62 H62 0.9500 ?
C63 C64 1.3900 ?
C63 H63 0.9500 ?
C64 H64 0.9500 ?
C65 C66 1.3900 ?
C65 C70 1.3900 ?
C66 C67 1.3900 ?
C66 H66 0.9500 ?
C67 C68 1.3900 ?
C67 H67 0.9500 ?
C68 C69 1.3900 ?
C68 H68 0.9500 ?
C69 C70 1.3900 ?
C69 H69 0.9500 ?
C70 H70 0.9500 ?
C71 C72 1.3900 ?
C71 C76 1.3900 ?
C72 C73 1.3900 ?
C72 H72 0.9500 ?
C73 C74 1.3900 ?
C73 H73 0.9500 ?
C74 C75 1.3900 ?
C74 H74 0.9500 ?
C75 C76 1.3900 ?
C75 H75 0.9500 ?
C76 H76 0.9500 ?
C77 C78 1.377(16) ?
C77 C82 1.486(16) ?
C77 H77 1.0000 ?
C78 C79 1.459(17) ?
C78 H78 1.0000 ?
C79 C80 1.404(16) ?
C79 H79 1.0000 ?
C80 C81 1.407(16) ?
C80 H80 1.0000 ?
C81 C82 1.438(16) ?
C81 H81 1.0000 ?
C82 C83 1.466(14) ?
C83 C84 1.3900 ?
C83 C88 1.3900 ?
C84 C85 1.3900 ?
C84 H84 0.9500 ?
C85 C86 1.3900 ?
C85 H85 0.9500 ?
C86 C87 1.3900 ?
C86 H86 0.9500 ?
C87 C88 1.3900 ?
C87 H87 0.9500 ?
C88 H88 0.9500 ?
B1 C108 1.662(18) ?
B1 C90 1.694(18) ?
B1 C102 1.695(18) ?
B1 C96 1.731(18) ?
F91 C91 1.291(10) ?
F92 C92 1.326(10) ?
F93 C93 1.389(11) ?
F94 C94 1.334(10) ?
F95 C95 1.312(10) ?
F97 C97 1.279(10) ?
F98 C98 1.341(11) ?
F99 C99 1.366(12) ?
F100 C100 1.361(11) ?
F101 C101 1.345(10) ?
F103 C103 1.299(11) ?
F104 C104 1.359(12) ?
F105 C105 1.378(14) ?
F106 C106 1.322(14) ?
F107 C107 1.294(11) ?
F109 C109 1.291(8) ?
F110 C110 1.319(10) ?
F111 C111 1.409(11) ?
F112 C112 1.356(10) ?
F113 C113 1.309(9) ?
C90 C91 1.3900 ?
C90 C95 1.3900 ?
C91 C92 1.3900 ?
C92 C93 1.3900 ?
C93 C94 1.3900 ?
C94 C95 1.3900 ?
C96 C97 1.3900 ?
C96 C101 1.3900 ?
C97 C98 1.3900 ?
C98 C99 1.3900 ?
C99 C100 1.3900 ?
C100 C101 1.3900 ?
C102 C103 1.3900 ?
C102 C107 1.3900 ?
C103 C104 1.3900 ?
C104 C105 1.3900 ?
C105 C106 1.3900 ?
C106 C107 1.3900 ?
C108 C109 1.3900 ?
C108 C113 1.3900 ?
C109 C110 1.3900 ?
C110 C111 1.3900 ?
C111 C112 1.3900 ?
C112 C113 1.3900 ?
B2 C138 1.634(11) ?
B2 C126 1.651(8) ?
B2 C120 1.704(9) ?
B2 C132 1.736(9) ?
F121 C121 1.329(9) ?
F122 C122 1.303(9) ?
F123 C123 1.354(9) ?
F124 C124 1.319(9) ?
F125 C125 1.284(9) ?
F127 C127 1.245(8) ?
F128 C128 1.334(8) ?
F129 C129 1.370(8) ?
F130 C130 1.344(8) ?
F131 C131 1.338(8) ?
F133 C133 1.360(10) ?
F134 C134 1.405(10) ?
F135 C135 1.333(9) ?
F136 C136 1.289(10) ?
F137 C137 1.230(10) ?
F139 C139 1.253(11) ?
F140 C140 1.300(11) ?
F141 C141 1.387(11) ?
F142 C142 1.449(11) ?
F143 C143 1.386(11) ?
C120 C121 1.3900 ?
C120 C125 1.3900 ?
C121 C122 1.3900 ?
C122 C123 1.3900 ?
C123 C124 1.3900 ?
C124 C125 1.3900 ?
C126 C127 1.3900 ?
C126 C131 1.3900 ?
C127 C128 1.3900 ?
C128 C129 1.3900 ?
C129 C130 1.3900 ?
C130 C131 1.3900 ?
C132 C133 1.3900 ?
C132 C137 1.3900 ?
C133 C134 1.3900 ?
C134 C135 1.3900 ?
C135 C136 1.3900 ?
C136 C137 1.3900 ?
C138 C139 1.3900 ?
C138 C143 1.3900 ?
C139 C140 1.3900 ?
C140 C141 1.3900 ?
C141 C142 1.3900 ?
C142 C143 1.3900 ?
C150 C151 1.5204 ?
C150 H15A 0.9600 ?
C150 H15B 0.9600 ?
C150 H15C 0.9600 ?
C151 C152 1.3900 ?
C151 C156 1.3900 ?
C152 C153 1.3900 ?
C152 H152 0.9300 ?
C153 C154 1.3900 ?
C153 H153 0.9300 ?
C154 C155 1.3900 ?
C154 H154 0.9300 ?
C155 C156 1.3900 ?
C155 H155 0.9300 ?
C156 C157 1.5668 ?
C157 H15D 0.9600 ?
C157 H15E 0.9600 ?
C157 H15F 0.9600 ?
C160 C161 1.4088 ?
C160 H16A 0.9600 ?
C160 H16B 0.9600 ?
C160 H16C 0.9600 ?
C161 C162 1.3900 ?
C161 C166 1.3900 ?
C162 C163 1.3900 ?
C162 H162 0.9300 ?
C163 C164 1.3900 ?
C163 H163 0.9300 ?
C164 C165 1.3900 ?
C164 H164 0.9300 ?
C165 C166 1.3900 ?
C165 H165 0.9300 ?
C166 C167 1.4745 ?
C167 H16D 0.9600 ?
C167 H16E 0.9600 ?
C167 H16F 0.9600 ?
C170 C171 1.4595 ?
C170 H17A 0.9600 ?
C170 H17B 0.9600 ?
C170 H17C 0.9600 ?
C171 C172 1.3900 ?
C171 C176 1.3900 ?
C172 C173 1.3900 ?
C172 H172 0.9300 ?
C173 C174 1.3900 ?
C173 H173 0.9300 ?
C174 C175 1.3900 ?
C174 H174 0.9300 ?
C175 C176 1.3900 ?
C175 H175 0.9300 ?
C176 C177 1.30(2) ?
C177 H17D 1.1778 ?
C177 H17E 0.9434 ?
C177 H17F 0.9525 ?
C180 C181 1.4586 ?
C180 H18A 0.9600 ?
C180 H18B 0.9600 ?
C180 H18C 0.9600 ?
C181 C182 1.3900 ?
C181 C186 1.3900 ?
C182 C183 1.3900 ?
C182 H182 0.9300 ?
C183 C184 1.3900 ?
C183 H183 0.9300 ?
C184 C185 1.3900 ?
C184 H184 0.9300 ?
C185 C186 1.3900 ?
C185 H185 0.9300 ?
C186 C187 1.4713 ?
C187 H18D 0.9600 ?
C187 H18E 0.9600 ?
C187 H18F 0.9600 ?
